data_4071360
loop_
_publ_author_name
'Arita, Sachiko'
'Koike, Takashi'
'Kayaki, Yoshihito'
'Ikariya, Takao'

_publ_section_title
;
 Synthesis and Reactivities of Cp*Ir Amide and Hydride Complexes Bearing
 C&#x2212;N Chelate Ligands
;
_journal_issue 12
_journal_name_full Organometallics
_journal_page_first 2795
_journal_paper_doi 10.1021/om800124f
_journal_volume 27
_journal_year 2008
_chemical_formula_moiety 'C31 H34 Ir N O2 '
_chemical_formula_sum 'C31 H34 Ir N O2'
_chemical_formula_weight 644.84
_space_group_IT_number 14
_symmetry_cell_setting monoclinic
_symmetry_Int_Tables_number 14
_symmetry_space_group_name_Hall '-P 2yn'
_symmetry_space_group_name_H-M 'P 1 21/n 1'
_cell_angle_alpha 90.0000
_cell_angle_beta 95.293(5)
_cell_angle_gamma 90.0000
_cell_formula_units_Z 4
_cell_length_a 10.922(4)
_cell_length_b 19.511(7)
_cell_length_c 12.677(5)
_cell_measurement_reflns_used 8980
_cell_measurement_temperature 293.1
_cell_measurement_theta_max 27.5
_cell_measurement_theta_min 3.1
_cell_volume 2689.9(17)
_computing_cell_refinement CrystalClear
_computing_data_collection CrystalClear
_computing_data_reduction CrystalStructure
_computing_publication_material 'CrystalStructure 3.8'
_computing_structure_refinement CRYSTALS
_computing_structure_solution SIR92
_diffrn_detector_area_resol_mean 7.31
_diffrn_measured_fraction_theta_full 0.991
_diffrn_measured_fraction_theta_max 0.991
_diffrn_measurement_device_type 'Rigaku Saturn'
_diffrn_measurement_method \w
_diffrn_radiation_type 'Mo K\a'
_diffrn_radiation_wavelength 0.71070
_diffrn_reflns_av_R_equivalents 0.045
_diffrn_reflns_limit_h_max 14
_diffrn_reflns_limit_h_min -12
_diffrn_reflns_limit_k_max 25
_diffrn_reflns_limit_k_min -25
_diffrn_reflns_limit_l_max 16
_diffrn_reflns_limit_l_min -15
_diffrn_reflns_number 20929
_diffrn_reflns_theta_full 27.48
_diffrn_reflns_theta_max 27.48
_exptl_absorpt_coefficient_mu 5.005
_exptl_absorpt_correction_T_max 0.368
_exptl_absorpt_correction_T_min 0.221
_exptl_absorpt_correction_type multi-scan
_exptl_absorpt_process_details 'Jacobson, R. (1998) Private communication'
_exptl_crystal_colour colorless
_exptl_crystal_density_diffrn 1.592
_exptl_crystal_density_method 'not measured'
_exptl_crystal_description block
_exptl_crystal_F_000 1280.00
_exptl_crystal_size_max 0.20
_exptl_crystal_size_mid 0.20
_exptl_crystal_size_min 0.20
_refine_diff_density_max 3.34
_refine_diff_density_min -3.71
_refine_ls_extinction_method none
_refine_ls_goodness_of_fit_ref 1.000
_refine_ls_hydrogen_treatment mixed
_refine_ls_number_parameters 398
_refine_ls_number_reflns 20929
_refine_ls_R_factor_gt 0.0377
_refine_ls_shift/su_max 0.0000
_refine_ls_structure_factor_coef Fsqd
_refine_ls_weighting_details 'w = 1/[0.0001Fo^2^ + 0.9200\s(Fo^2^) + 0.2500]/(4Fo^2^)'
_refine_ls_weighting_scheme calc
_refine_ls_wR_factor_ref 0.0913
_reflns_number_gt 16634
_reflns_number_total 6118
_reflns_threshold_expression F^2^>2.0\s(F^2^)
_cod_data_source_file om800124f-file003.cif
_cod_data_source_block '__C5Me5IrNH2CPh2C6H4OAc'
_cod_original_cell_volume 2689.8(17)
_cod_original_formula_sum 'C31 H34 Ir N O2 '
_cod_database_code 4071360

loop_
_symmetry_equiv_pos_site_id
_symmetry_equiv_pos_as_xyz
1 +X,+Y,+Z
2 1/2-X,1/2+Y,1/2-Z
3 -X,-Y,-Z
4 1/2+X,1/2-Y,1/2+Z

loop_
_atom_site_label
_atom_site_type_symbol
_atom_site_fract_x
_atom_site_fract_y
_atom_site_fract_z
_atom_site_U_iso_or_equiv
_atom_site_adp_type
_atom_site_occupancy
_atom_site_symmetry_multiplicity
_atom_site_calc_flag
_atom_site_refinement_flags
Ir(1) Ir 0.170630(10) 0.042940(10) 0.244990(10) 0.02513(3) Uani 1.00 1 d .
O(1) O 0.0955(2) -0.07045(12) 0.0670(2) 0.0538(7) Uani 1.00 1 d .
O(2) O 0.25426(18) -0.04525(10) 0.18335(16) 0.0349(5) Uani 1.00 1 d .
N(1) N 0.1631(2) 0.07551(13) 0.08460(18) 0.0263(6) Uani 1.00 1 d .
C(1) C 0.1376(3) 0.01899(19) 0.4054(2) 0.0428(9) Uani 1.00 1 d .
C(2) C 0.1228(2) 0.09112(18) 0.3876(2) 0.0420(9) Uani 1.00 1 d .
C(3) C 0.0276(2) 0.10085(18) 0.3069(2) 0.0420(9) Uani 1.00 1 d .
C(4) C -0.0263(2) 0.03488(18) 0.2788(2) 0.0424(9) Uani 1.00 1 d .
C(5) C 0.0415(3) -0.01422(18) 0.3383(2) 0.0423(9) Uani 1.00 1 d .
C(6) C 0.2212(3) -0.0147(2) 0.4902(3) 0.0801(15) Uani 1.00 1 d .
C(7) C 0.1959(3) 0.1470(2) 0.4467(3) 0.0855(16) Uani 1.00 1 d .
C(8) C -0.0270(3) 0.1682(2) 0.2680(3) 0.0807(15) Uani 1.00 1 d .
C(9) C -0.1350(3) 0.0219(2) 0.2007(3) 0.0802(15) Uani 1.00 1 d .
C(10) C 0.0210(4) -0.0906(2) 0.3337(3) 0.0806(16) Uani 1.00 1 d .
C(11) C 0.3397(2) 0.08683(15) 0.2389(2) 0.0261(7) Uani 1.00 1 d .
C(12) C 0.4392(2) 0.08016(18) 0.3164(2) 0.0359(8) Uani 1.00 1 d .
C(13) C 0.5511(2) 0.11206(19) 0.3056(2) 0.0430(9) Uani 1.00 1 d .
C(14) C 0.5653(3) 0.15229(19) 0.2185(2) 0.0456(10) Uani 1.00 1 d .
C(15) C 0.4695(2) 0.15893(16) 0.1406(2) 0.0369(9) Uani 1.00 1 d .
C(16) C 0.3587(2) 0.12685(15) 0.1507(2) 0.0285(7) Uani 1.00 1 d .
C(17) C 0.2530(2) 0.13201(15) 0.0629(2) 0.0275(7) Uani 1.00 1 d .
C(18) C 0.1824(2) 0.19949(15) 0.0643(2) 0.0291(7) Uani 1.00 1 d .
C(19) C 0.2193(3) 0.25337(17) 0.1314(2) 0.0375(9) Uani 1.00 1 d .
C(20) C 0.1521(3) 0.31419(17) 0.1296(2) 0.0438(10) Uani 1.00 1 d .
C(21) C 0.0486(3) 0.32140(18) 0.0599(2) 0.0474(10) Uani 1.00 1 d .
C(22) C 0.0111(3) 0.26869(18) -0.0062(2) 0.0452(10) Uani 1.00 1 d .
C(23) C 0.0768(2) 0.20807(17) -0.0041(2) 0.0377(9) Uani 1.00 1 d .
C(24) C 0.3047(2) 0.11771(15) -0.0436(2) 0.0295(7) Uani 1.00 1 d .
C(25) C 0.3011(3) 0.16399(18) -0.1267(2) 0.0441(10) Uani 1.00 1 d .
C(26) C 0.3567(3) 0.1469(2) -0.2177(2) 0.0569(12) Uani 1.00 1 d .
C(27) C 0.4173(3) 0.0861(2) -0.2260(3) 0.0515(11) Uani 1.00 1 d .
C(28) C 0.4222(3) 0.0404(2) -0.1439(2) 0.0439(10) Uani 1.00 1 d .
C(29) C 0.3679(2) 0.05592(17) -0.0546(2) 0.0374(9) Uani 1.00 1 d .
C(30) C 0.1986(3) -0.08177(16) 0.1100(2) 0.0381(9) Uani 1.00 1 d .
C(31) C 0.2715(3) -0.14226(18) 0.0747(2) 0.0634(12) Uani 1.00 1 d .
H(1) H 0.089(2) 0.0853(15) 0.063(2) 0.033(8) Uiso 1.00 1 c .
H(2) H 0.180(3) 0.0346(17) 0.044(2) 0.071(12) Uiso 1.00 1 c .
H(3) H 0.2037 0.0017 0.5578 0.097 Uiso 1.00 1 c R
H(4) H 0.3041 -0.0042 0.4793 0.097 Uiso 1.00 1 c R
H(5) H 0.2095 -0.0629 0.4870 0.097 Uiso 1.00 1 c R
H(6) H 0.1421 0.1757 0.4817 0.105 Uiso 1.00 1 c R
H(7) H 0.2369 0.1736 0.3979 0.105 Uiso 1.00 1 c R
H(8) H 0.2549 0.1272 0.4975 0.105 Uiso 1.00 1 c R
H(9) H -0.1108 0.1707 0.2823 0.100 Uiso 1.00 1 c R
H(10) H -0.0216 0.1721 0.1939 0.100 Uiso 1.00 1 c R
H(11) H 0.0177 0.2045 0.3035 0.100 Uiso 1.00 1 c R
H(12) H -0.1966 -0.0022 0.2339 0.096 Uiso 1.00 1 c R
H(13) H -0.1671 0.0646 0.1750 0.096 Uiso 1.00 1 c R
H(14) H -0.1103 -0.0044 0.1434 0.096 Uiso 1.00 1 c R
H(15) H -0.0006 -0.1069 0.4002 0.100 Uiso 1.00 1 c R
H(16) H 0.0946 -0.1123 0.3170 0.100 Uiso 1.00 1 c R
H(17) H -0.0433 -0.1009 0.2804 0.100 Uiso 1.00 1 c R
H(18) H 0.426(2) 0.0488(13) 0.377(2) 0.028(7) Uiso 1.00 1 c .
H(19) H 0.618(2) 0.1083(13) 0.359(2) 0.035(8) Uiso 1.00 1 c .
H(20) H 0.639(3) 0.1752(17) 0.217(2) 0.059(10) Uiso 1.00 1 c .
H(21) H 0.477(2) 0.1857(13) 0.076(2) 0.029(7) Uiso 1.00 1 c .
H(22) H 0.280(2) 0.2495(14) 0.174(2) 0.030(8) Uiso 1.00 1 c .
H(23) H 0.179(3) 0.3518(18) 0.171(2) 0.072(11) Uiso 1.00 1 c .
H(24) H 0.003(2) 0.3657(14) 0.056(2) 0.036(8) Uiso 1.00 1 c .
H(25) H -0.056(2) 0.2747(16) -0.054(2) 0.049(9) Uiso 1.00 1 c .
H(26) H 0.050(2) 0.1715(15) -0.047(2) 0.042(8) Uiso 1.00 1 c .
H(27) H 0.265(2) 0.2098(14) -0.120(2) 0.031(7) Uiso 1.00 1 c .
H(28) H 0.357(2) 0.1832(17) -0.275(2) 0.064(10) Uiso 1.00 1 c .
H(29) H 0.452(2) 0.0747(17) -0.287(2) 0.052(10) Uiso 1.00 1 c .
H(30) H 0.454(2) 0.0006(18) -0.158(2) 0.047(10) Uiso 1.00 1 c .
H(31) H 0.370(2) 0.0213(16) 0.012(2) 0.063(10) Uiso 1.00 1 c .
H(32) H 0.2541 -0.1815 0.1151 0.076 Uiso 1.00 1 c R
H(33) H 0.3569 -0.1323 0.0849 0.076 Uiso 1.00 1 c R
H(34) H 0.2488 -0.1510 0.0018 0.076 Uiso 1.00 1 c R

loop_
_atom_site_aniso_label
_atom_site_aniso_U_11
_atom_site_aniso_U_22
_atom_site_aniso_U_33
_atom_site_aniso_U_12
_atom_site_aniso_U_13
_atom_site_aniso_U_23
Ir(1) 0.02275(7) 0.03022(7) 0.02256(7) -0.00029(5) 0.00288(4) -0.00076(5)
O(1) 0.0505(15) 0.0411(13) 0.0654(16) 0.0004(11) -0.0186(12) -0.0084(12)
O(2) 0.0349(11) 0.0351(11) 0.0343(11) 0.0051(9) 0.0013(9) -0.0053(9)
N(1) 0.0223(13) 0.0301(13) 0.0261(13) -0.0031(10) 0.0004(10) 0.0006(10)
C(1) 0.0402(19) 0.067(2) 0.0222(16) 0.0047(17) 0.0084(13) 0.0041(15)
C(2) 0.0375(18) 0.054(2) 0.0365(18) -0.0097(15) 0.0144(14) -0.0167(16)
C(3) 0.0365(18) 0.048(2) 0.0449(19) 0.0092(15) 0.0209(15) 0.0036(16)
C(4) 0.0241(15) 0.068(2) 0.0362(18) -0.0038(16) 0.0088(13) -0.0029(17)
C(5) 0.048(2) 0.0441(19) 0.0382(19) -0.0069(16) 0.0251(16) -0.0006(15)
C(6) 0.071(2) 0.129(4) 0.042(2) 0.030(2) 0.014(2) 0.026(2)
C(7) 0.067(2) 0.117(3) 0.079(3) -0.040(2) 0.035(2) -0.063(2)
C(8) 0.078(2) 0.076(3) 0.096(3) 0.036(2) 0.050(2) 0.027(2)
C(9) 0.0289(19) 0.152(4) 0.059(2) -0.006(2) -0.0002(17) -0.014(2)
C(10) 0.099(3) 0.051(2) 0.098(3) -0.020(2) 0.047(2) 0.008(2)
C(11) 0.0210(14) 0.0315(15) 0.0264(15) 0.0028(11) 0.0047(11) -0.0059(11)
C(12) 0.0308(17) 0.050(2) 0.0263(16) 0.0066(14) 0.0018(12) -0.0071(14)
C(13) 0.0264(16) 0.064(2) 0.0370(18) 0.0011(15) -0.0065(13) -0.0123(16)
C(14) 0.0265(17) 0.060(2) 0.050(2) -0.0107(16) 0.0037(15) -0.0143(18)
C(15) 0.0301(16) 0.0422(19) 0.0391(18) -0.0055(14) 0.0065(13) -0.0009(15)
C(16) 0.0255(14) 0.0341(15) 0.0258(14) -0.0017(12) 0.0017(11) -0.0059(12)
C(17) 0.0244(14) 0.0304(15) 0.0278(14) -0.0039(12) 0.0024(11) 0.0033(12)
C(18) 0.0273(14) 0.0309(16) 0.0299(15) -0.0035(12) 0.0063(11) 0.0017(12)
C(19) 0.0415(19) 0.0382(18) 0.0314(17) 0.0004(15) -0.0040(14) 0.0003(14)
C(20) 0.059(2) 0.0278(17) 0.045(2) -0.0011(16) 0.0093(17) -0.0073(15)
C(21) 0.058(2) 0.0372(19) 0.048(2) 0.0153(17) 0.0100(17) 0.0046(16)
C(22) 0.0399(19) 0.044(2) 0.050(2) 0.0067(16) -0.0059(16) 0.0052(16)
C(23) 0.0403(18) 0.0319(17) 0.0403(18) 0.0003(15) 0.0008(14) -0.0008(14)
C(24) 0.0245(14) 0.0335(16) 0.0305(15) -0.0052(12) 0.0023(11) 0.0001(12)
C(25) 0.054(2) 0.0385(19) 0.041(2) -0.0030(16) 0.0140(16) 0.0034(15)
C(26) 0.079(2) 0.058(2) 0.037(2) -0.008(2) 0.0248(18) 0.0101(18)
C(27) 0.053(2) 0.063(2) 0.042(2) -0.0069(19) 0.0232(17) -0.0084(19)
C(28) 0.0341(18) 0.049(2) 0.049(2) 0.0046(17) 0.0088(15) -0.0122(18)
C(29) 0.0307(16) 0.047(2) 0.0346(17) 0.0013(14) 0.0024(13) -0.0027(14)
C(30) 0.049(2) 0.0306(17) 0.0351(18) -0.0029(15) 0.0078(15) -0.0002(14)
C(31) 0.073(2) 0.050(2) 0.066(2) 0.014(2) -0.002(2) -0.0206(19)

loop_
_atom_type_symbol
_atom_type_description
_atom_type_scat_dispersion_real
_atom_type_scat_dispersion_imag
_atom_type_scat_source
C C 0.003 0.002
;
International Tables for Crystallography
(1992, Vol. C, Tables 4.2.6.8 and 6.1.1.4)
;
H H 0.000 0.000
;
International Tables for Crystallography
(1992, Vol. C, Table 6.1.1.4)
;
N N 0.006 0.003
;
International Tables for Crystallography
(1992, Vol. C, Tables 4.2.6.8 and 6.1.1.4)
;
O O 0.011 0.006
;
International Tables for Crystallography
(1992, Vol. C, Tables 4.2.6.8 and 6.1.1.4)
;
Ir Ir -1.444 7.990
;
International Tables for Crystallography
(1992, Vol. C, Tables 4.2.6.8 and 6.1.1.4)
;

loop_
_geom_angle_atom_site_label_1
_geom_angle_atom_site_label_2
_geom_angle_atom_site_label_3
_geom_angle
_geom_angle_publ_flag
O(2) Ir(1) N(1) 82.57(8) yes
O(2) Ir(1) C(1) 106.65(11) yes
O(2) Ir(1) C(2) 144.03(10) yes
O(2) Ir(1) C(3) 156.24(10) yes
O(2) Ir(1) C(4) 117.77(10) yes
O(2) Ir(1) C(5) 96.00(10) yes
O(2) Ir(1) C(11) 84.55(9) yes
N(1) Ir(1) C(1) 167.29(11) yes
N(1) Ir(1) C(2) 133.21(11) yes
N(1) Ir(1) C(3) 103.19(11) yes
N(1) Ir(1) C(4) 104.56(10) yes
N(1) Ir(1) C(5) 133.55(10) yes
N(1) Ir(1) C(11) 78.10(9) yes
C(1) Ir(1) C(2) 38.96(13) yes
C(1) Ir(1) C(3) 64.87(12) yes
C(1) Ir(1) C(4) 63.59(11) yes
C(1) Ir(1) C(5) 38.48(12) yes
C(1) Ir(1) C(11) 110.98(11) yes
C(2) Ir(1) C(3) 38.28(11) yes
C(2) Ir(1) C(4) 63.64(11) yes
C(2) Ir(1) C(5) 63.60(12) yes
C(2) Ir(1) C(11) 98.02(11) yes
C(3) Ir(1) C(4) 38.53(12) yes
C(3) Ir(1) C(5) 63.15(12) yes
C(3) Ir(1) C(11) 119.12(12) yes
C(4) Ir(1) C(5) 36.32(12) yes
C(4) Ir(1) C(11) 157.65(12) yes
C(5) Ir(1) C(11) 148.26(11) yes
Ir(1) O(2) C(30) 121.69(19) yes
Ir(1) N(1) C(17) 114.98(15) yes
Ir(1) C(1) C(2) 70.35(18) yes
Ir(1) C(1) C(5) 73.50(18) yes
Ir(1) C(1) C(6) 129.1(2) yes
C(2) C(1) C(5) 106.4(2) yes
C(2) C(1) C(6) 126.7(3) yes
C(5) C(1) C(6) 126.1(3) yes
Ir(1) C(2) C(1) 70.69(18) yes
Ir(1) C(2) C(3) 70.49(19) yes
Ir(1) C(2) C(7) 125.2(2) yes
C(1) C(2) C(3) 108.3(2) yes
C(1) C(2) C(7) 125.8(2) yes
C(3) C(2) C(7) 125.9(3) yes
Ir(1) C(3) C(2) 71.23(19) yes
Ir(1) C(3) C(4) 74.53(19) yes
Ir(1) C(3) C(8) 128.5(2) yes
C(2) C(3) C(4) 108.4(2) yes
C(2) C(3) C(8) 126.9(3) yes
C(4) C(3) C(8) 123.8(2) yes
Ir(1) C(4) C(3) 66.93(17) yes
Ir(1) C(4) C(5) 71.28(19) yes
Ir(1) C(4) C(9) 127.1(2) yes
C(3) C(4) C(5) 107.2(2) yes
C(3) C(4) C(9) 126.4(3) yes
C(5) C(4) C(9) 126.4(3) yes
Ir(1) C(5) C(1) 68.02(18) yes
Ir(1) C(5) C(4) 72.40(19) yes
Ir(1) C(5) C(10) 125.1(2) yes
C(1) C(5) C(4) 109.4(3) yes
C(1) C(5) C(10) 124.4(3) yes
C(4) C(5) C(10) 126.2(3) yes
Ir(1) C(11) C(12) 125.4(2) yes
Ir(1) C(11) C(16) 117.85(18) yes
C(12) C(11) C(16) 116.8(2) yes
C(11) C(12) C(13) 121.4(2) yes
C(12) C(13) C(14) 120.1(2) yes
C(13) C(14) C(15) 119.6(3) yes
C(14) C(15) C(16) 120.4(3) yes
C(11) C(16) C(15) 121.7(2) yes
C(11) C(16) C(17) 117.5(2) yes
C(15) C(16) C(17) 120.8(2) yes
N(1) C(17) C(16) 106.1(2) yes
N(1) C(17) C(18) 106.8(2) yes
N(1) C(17) C(24) 108.9(2) yes
C(16) C(17) C(18) 113.3(2) yes
C(16) C(17) C(24) 108.2(2) yes
C(18) C(17) C(24) 113.2(2) yes
C(17) C(18) C(19) 122.8(2) yes
C(17) C(18) C(23) 119.2(2) yes
C(19) C(18) C(23) 117.9(2) yes
C(18) C(19) C(20) 120.8(2) yes
C(19) C(20) C(21) 119.8(3) yes
C(20) C(21) C(22) 119.9(3) yes
C(21) C(22) C(23) 120.5(3) yes
C(18) C(23) C(22) 121.0(2) yes
C(17) C(24) C(25) 124.3(2) yes
C(17) C(24) C(29) 117.9(2) yes
C(25) C(24) C(29) 117.6(2) yes
C(24) C(25) C(26) 119.3(3) yes
C(25) C(26) C(27) 121.5(3) yes
C(26) C(27) C(28) 119.5(3) yes
C(27) C(28) C(29) 119.9(3) yes
C(24) C(29) C(28) 122.1(3) yes
O(1) C(30) O(2) 125.3(3) yes
O(1) C(30) C(31) 119.7(2) yes
O(2) C(30) C(31) 114.9(2) yes
Ir(1) N(1) H(1) 108.9(19) no
Ir(1) N(1) H(2) 106(2) no
C(17) N(1) H(1) 113.0(19) no
C(17) N(1) H(2) 110(2) no
H(1) N(1) H(2) 104(2) no
C(1) C(6) H(3) 109.8 no
C(1) C(6) H(4) 109.1 no
C(1) C(6) H(5) 109.5 no
H(3) C(6) H(4) 109.5 no
H(3) C(6) H(5) 109.5 no
H(4) C(6) H(5) 109.5 no
C(2) C(7) H(6) 109.5 no
C(2) C(7) H(7) 109.3 no
C(2) C(7) H(8) 109.6 no
H(6) C(7) H(7) 109.5 no
H(6) C(7) H(8) 109.5 no
H(7) C(7) H(8) 109.5 no
C(3) C(8) H(9) 110.0 no
C(3) C(8) H(10) 109.5 no
C(3) C(8) H(11) 108.9 no
H(9) C(8) H(10) 109.5 no
H(9) C(8) H(11) 109.5 no
H(10) C(8) H(11) 109.5 no
C(4) C(9) H(12) 110.0 no
C(4) C(9) H(13) 108.9 no
C(4) C(9) H(14) 109.5 no
H(12) C(9) H(13) 109.5 no
H(12) C(9) H(14) 109.5 no
H(13) C(9) H(14) 109.5 no
C(5) C(10) H(15) 110.2 no
C(5) C(10) H(16) 108.8 no
C(5) C(10) H(17) 109.5 no
H(15) C(10) H(16) 109.5 no
H(15) C(10) H(17) 109.5 no
H(16) C(10) H(17) 109.5 no
C(11) C(12) H(18) 115.8(15) no
C(13) C(12) H(18) 122.7(15) no
C(12) C(13) H(19) 121.2(16) no
C(14) C(13) H(19) 118.7(16) no
C(13) C(14) H(20) 117(2) no
C(15) C(14) H(20) 123(2) no
C(14) C(15) H(21) 122.1(14) no
C(16) C(15) H(21) 117.5(14) no
C(18) C(19) H(22) 120.1(19) no
C(20) C(19) H(22) 119.0(19) no
C(19) C(20) H(23) 121(2) no
C(21) C(20) H(23) 119(2) no
C(20) C(21) H(24) 120.0(15) no
C(22) C(21) H(24) 120.0(15) no
C(21) C(22) H(25) 119(2) no
C(23) C(22) H(25) 120(2) no
C(18) C(23) H(26) 118.4(18) no
C(22) C(23) H(26) 120.5(17) no
C(24) C(25) H(27) 120.5(15) no
C(26) C(25) H(27) 120.1(15) no
C(25) C(26) H(28) 117.1(19) no
C(27) C(26) H(28) 121.2(19) no
C(26) C(27) H(29) 121(2) no
C(28) C(27) H(29) 119(2) no
C(27) C(28) H(30) 114(2) no
C(29) C(28) H(30) 126(2) no
C(24) C(29) H(31) 115.8(18) no
C(28) C(29) H(31) 122.1(18) no
C(30) C(31) H(32) 109.4 no
C(30) C(31) H(33) 109.6 no
C(30) C(31) H(34) 109.4 no
H(32) C(31) H(33) 109.5 no
H(32) C(31) H(34) 109.5 no
H(33) C(31) H(34) 109.5 no

loop_
_geom_bond_atom_site_label_1
_geom_bond_atom_site_label_2
_geom_bond_distance
_geom_bond_publ_flag
Ir(1) O(2) 2.130(2) yes
Ir(1) N(1) 2.125(2) yes
Ir(1) C(1) 2.149(3) yes
Ir(1) C(2) 2.145(3) yes
Ir(1) C(3) 2.135(3) yes
Ir(1) C(4) 2.237(3) yes
Ir(1) C(5) 2.222(3) yes
Ir(1) C(11) 2.043(2) yes
O(1) C(30) 1.225(3) yes
O(2) C(30) 1.280(3) yes
N(1) C(17) 1.518(3) yes
C(1) C(2) 1.432(5) yes
C(1) C(5) 1.442(4) yes
C(1) C(6) 1.496(5) yes
C(2) C(3) 1.403(4) yes
C(2) C(7) 1.510(5) yes
C(3) C(4) 1.446(4) yes
C(3) C(8) 1.507(5) yes
C(4) C(5) 1.390(4) yes
C(4) C(9) 1.496(4) yes
C(5) C(10) 1.508(5) yes
C(11) C(12) 1.403(3) yes
C(11) C(16) 1.395(3) yes
C(12) C(13) 1.389(4) yes
C(13) C(14) 1.375(5) yes
C(14) C(15) 1.376(4) yes
C(15) C(16) 1.379(4) yes
C(16) C(17) 1.532(3) yes
C(17) C(18) 1.527(4) yes
C(17) C(24) 1.535(3) yes
C(18) C(19) 1.388(4) yes
C(18) C(23) 1.388(3) yes
C(19) C(20) 1.394(4) yes
C(20) C(21) 1.377(4) yes
C(21) C(22) 1.365(4) yes
C(22) C(23) 1.382(4) yes
C(24) C(25) 1.386(4) yes
C(24) C(29) 1.403(4) yes
C(25) C(26) 1.393(5) yes
C(26) C(27) 1.367(5) yes
C(27) C(28) 1.369(5) yes
C(28) C(29) 1.360(4) yes
C(30) C(31) 1.514(4) yes
N(1) H(1) 0.85(2) no
N(1) H(2) 0.98(3) no
C(6) H(3) 0.950 no
C(6) H(4) 0.950 no
C(6) H(5) 0.950 no
C(7) H(6) 0.950 no
C(7) H(7) 0.950 no
C(7) H(8) 0.950 no
C(8) H(9) 0.950 no
C(8) H(10) 0.950 no
C(8) H(11) 0.950 no
C(9) H(12) 0.950 no
C(9) H(13) 0.950 no
C(9) H(14) 0.950 no
C(10) H(15) 0.950 no
C(10) H(16) 0.950 no
C(10) H(17) 0.950 no
C(12) H(18) 1.01(2) no
C(13) H(19) 0.96(2) no
C(14) H(20) 0.93(3) no
C(15) H(21) 0.98(2) no
C(19) H(22) 0.82(2) no
C(20) H(23) 0.94(3) no
C(21) H(24) 1.00(2) no
C(22) H(25) 0.91(2) no
C(23) H(26) 0.93(2) no
C(25) H(27) 0.98(2) no
C(26) H(28) 1.01(3) no
C(27) H(29) 0.93(3) no
C(28) H(30) 0.88(3) no
C(29) H(31) 1.08(3) no
C(31) H(32) 0.950 no
C(31) H(33) 0.950 no
C(31) H(34) 0.950 no

loop_
_geom_contact_atom_site_label_1
_geom_contact_atom_site_label_2
_geom_contact_distance
_geom_contact_site_symmetry_2
Ir(1) O(1) 3.212(2) .
Ir(1) C(6) 3.304(3) .
Ir(1) C(7) 3.258(4) .
Ir(1) C(8) 3.291(4) .
Ir(1) C(9) 3.359(3) .
Ir(1) C(10) 3.327(4) .
Ir(1) C(12) 3.076(2) .
Ir(1) C(16) 2.964(2) .
Ir(1) C(17) 3.089(2) .
Ir(1) C(30) 3.007(3) .
O(1) Ir(1) 3.212(2) .
O(1) O(2) 2.225(3) .
O(1) N(1) 2.945(3) .
O(1) N(1) 3.268(3) 3_555
O(1) C(9) 3.588(4) 3_555
O(1) C(10) 3.571(5) .
O(1) C(23) 3.333(3) 3_555
O(1) C(31) 2.373(4) .
O(2) O(1) 2.225(3) .
O(2) N(1) 2.807(3) .
O(2) C(1) 3.432(3) .
O(2) C(5) 3.235(4) .
O(2) C(10) 3.436(5) .
O(2) C(11) 2.808(3) .
O(2) C(12) 3.505(3) .
O(2) C(16) 3.583(3) .
O(2) C(31) 2.359(4) .
N(1) O(1) 2.945(3) .
N(1) O(1) 3.268(3) 3_555
N(1) O(2) 2.807(3) .
N(1) C(3) 3.338(4) .
N(1) C(4) 3.450(4) .
N(1) C(11) 2.626(3) .
N(1) C(16) 2.438(3) .
N(1) C(18) 2.444(3) .
N(1) C(19) 3.564(4) .
N(1) C(23) 2.941(4) .
N(1) C(24) 2.485(3) .
N(1) C(29) 2.999(4) .
N(1) C(30) 3.106(4) .
C(1) O(2) 3.432(3) .
C(1) C(3) 2.298(4) .
C(1) C(4) 2.312(4) .
C(1) C(7) 2.619(5) .
C(1) C(10) 2.609(5) .
C(1) C(11) 3.455(4) .
C(2) C(4) 2.312(4) .
C(2) C(5) 2.302(4) .
C(2) C(6) 2.617(5) .
C(2) C(8) 2.604(5) .
C(2) C(11) 3.162(4) .
C(3) N(1) 3.338(4) .
C(3) C(1) 2.298(4) .
C(3) C(5) 2.283(4) .
C(3) C(7) 2.595(4) .
C(3) C(9) 2.625(5) .
C(4) N(1) 3.450(4) .
C(4) C(1) 2.312(4) .
C(4) C(2) 2.312(4) .
C(4) C(8) 2.605(5) .
C(4) C(10) 2.585(5) .
C(5) O(2) 3.235(4) .
C(5) C(2) 2.302(4) .
C(5) C(3) 2.283(4) .
C(5) C(6) 2.620(4) .
C(5) C(9) 2.576(4) .
C(6) Ir(1) 3.304(3) .
C(6) C(2) 2.617(5) .
C(6) C(5) 2.620(4) .
C(6) C(7) 3.211(6) .
C(6) C(10) 3.180(5) .
C(7) Ir(1) 3.258(4) .
C(7) C(1) 2.619(5) .
C(7) C(3) 2.595(4) .
C(7) C(6) 3.211(6) .
C(7) C(8) 3.196(5) .
C(7) C(11) 3.399(5) .
C(7) C(12) 3.508(5) .
C(8) Ir(1) 3.291(4) .
C(8) C(2) 2.604(5) .
C(8) C(4) 2.605(5) .
C(8) C(7) 3.196(5) .
C(8) C(9) 3.174(6) .
C(9) Ir(1) 3.359(3) .
C(9) O(1) 3.588(4) 3_555
C(9) C(3) 2.625(5) .
C(9) C(5) 2.576(4) .
C(9) C(8) 3.174(6) .
C(9) C(10) 3.168(5) .
C(9) C(28) 3.379(4) 3_555
C(9) C(29) 3.368(4) 3_555
C(10) Ir(1) 3.327(4) .
C(10) O(1) 3.571(5) .
C(10) O(2) 3.436(5) .
C(10) C(1) 2.609(5) .
C(10) C(4) 2.585(5) .
C(10) C(6) 3.180(5) .
C(10) C(9) 3.168(5) .
C(10) C(30) 3.585(5) .
C(11) O(2) 2.808(3) .
C(11) N(1) 2.626(3) .
C(11) C(1) 3.455(4) .
C(11) C(2) 3.162(4) .
C(11) C(7) 3.399(5) .
C(11) C(13) 2.434(3) .
C(11) C(14) 2.809(4) .
C(11) C(15) 2.422(4) .
C(11) C(17) 2.503(3) .
C(11) C(18) 3.461(3) .
C(12) Ir(1) 3.076(2) .
C(12) O(2) 3.505(3) .
C(12) C(7) 3.508(5) .
C(12) C(14) 2.395(4) .
C(12) C(15) 2.752(4) .
C(12) C(16) 2.382(4) .
C(13) C(11) 2.434(3) .
C(13) C(15) 2.379(4) .
C(13) C(16) 2.755(3) .
C(13) C(21) 3.477(4) 4_555
C(13) C(22) 3.389(5) 4_555
C(14) C(11) 2.809(4) .
C(14) C(12) 2.395(4) .
C(14) C(16) 2.391(4) .
C(15) C(11) 2.422(4) .
C(15) C(12) 2.752(4) .
C(15) C(13) 2.379(4) .
C(15) C(17) 2.532(3) .
C(15) C(18) 3.292(3) .
C(15) C(19) 3.289(4) .
C(15) C(24) 2.926(3) .
C(15) C(29) 3.300(4) .
C(16) Ir(1) 2.964(2) .
C(16) O(2) 3.583(3) .
C(16) N(1) 2.438(3) .
C(16) C(12) 2.382(4) .
C(16) C(13) 2.755(3) .
C(16) C(14) 2.391(4) .
C(16) C(18) 2.555(3) .
C(16) C(19) 2.899(4) .
C(16) C(24) 2.485(3) .
C(16) C(25) 3.589(4) .
C(16) C(29) 2.958(4) .
C(17) Ir(1) 3.089(2) .
C(17) C(11) 2.503(3) .
C(17) C(15) 2.532(3) .
C(17) C(19) 2.560(4) .
C(17) C(23) 2.515(4) .
C(17) C(25) 2.583(4) .
C(17) C(29) 2.518(4) .
C(18) N(1) 2.444(3) .
C(18) C(11) 3.461(3) .
C(18) C(15) 3.292(3) .
C(18) C(16) 2.555(3) .
C(18) C(20) 2.420(4) .
C(18) C(21) 2.790(4) .
C(18) C(22) 2.411(4) .
C(18) C(24) 2.556(4) .
C(18) C(25) 2.932(4) .
C(19) N(1) 3.564(4) .
C(19) C(15) 3.289(4) .
C(19) C(16) 2.899(4) .
C(19) C(17) 2.560(4) .
C(19) C(21) 2.398(4) .
C(19) C(22) 2.751(4) .
C(19) C(23) 2.379(4) .
C(20) C(18) 2.420(4) .
C(20) C(22) 2.375(4) .
C(20) C(23) 2.754(4) .
C(21) C(13) 3.477(4) 4_454
C(21) C(18) 2.790(4) .
C(21) C(19) 2.398(4) .
C(21) C(23) 2.385(4) .
C(22) C(13) 3.389(5) 4_454
C(22) C(18) 2.411(4) .
C(22) C(19) 2.751(4) .
C(22) C(20) 2.375(4) .
C(23) O(1) 3.333(3) 3_555
C(23) N(1) 2.941(4) .
C(23) C(17) 2.515(4) .
C(23) C(19) 2.379(4) .
C(23) C(20) 2.754(4) .
C(23) C(21) 2.385(4) .
C(23) C(24) 3.128(4) .
C(23) C(25) 3.140(4) .
C(24) N(1) 2.485(3) .
C(24) C(15) 2.926(3) .
C(24) C(16) 2.485(3) .
C(24) C(18) 2.556(4) .
C(24) C(23) 3.128(4) .
C(24) C(26) 2.398(4) .
C(24) C(27) 2.787(4) .
C(24) C(28) 2.417(4) .
C(25) C(16) 3.589(4) .
C(25) C(17) 2.583(4) .
C(25) C(18) 2.932(4) .
C(25) C(23) 3.140(4) .
C(25) C(27) 2.408(5) .
C(25) C(28) 2.770(5) .
C(25) C(29) 2.386(4) .
C(26) C(24) 2.398(4) .
C(26) C(28) 2.363(5) .
C(26) C(29) 2.719(4) .
C(27) C(24) 2.787(4) .
C(27) C(25) 2.408(5) .
C(27) C(29) 2.362(5) .
C(28) C(9) 3.379(4) 3_555
C(28) C(24) 2.417(4) .
C(28) C(25) 2.770(5) .
C(28) C(26) 2.363(5) .
C(29) N(1) 2.999(4) .
C(29) C(9) 3.368(4) 3_555
C(29) C(15) 3.300(4) .
C(29) C(16) 2.958(4) .
C(29) C(17) 2.518(4) .
C(29) C(25) 2.386(4) .
C(29) C(26) 2.719(4) .
C(29) C(27) 2.362(5) .
C(30) Ir(1) 3.007(3) .
C(30) N(1) 3.106(4) .
C(30) C(10) 3.585(5) .
C(31) O(1) 2.373(4) .
C(31) O(2) 2.359(4) .
Ir(1) H(1) 2.53(2) .
Ir(1) H(2) 2.57(3) .
Ir(1) H(4) 3.316 .
Ir(1) H(7) 3.243 .
Ir(1) H(10) 3.305 .
Ir(1) H(14) 3.346 .
Ir(1) H(16) 3.291 .
Ir(1) H(18) 3.12(2) .
O(1) H(1) 3.04(2) .
O(1) H(1) 2.50(2) 3_555
O(1) H(2) 2.28(3) .
O(1) H(2) 3.28(3) 3_555
O(1) H(13) 3.237 3_555
O(1) H(14) 2.836 .
O(1) H(14) 3.059 3_555
O(1) H(16) 3.273 .
O(1) H(17) 3.274 .
O(1) H(26) 2.53(2) 3_555
O(1) H(32) 2.806 .
O(1) H(33) 3.088 .
O(1) H(34) 2.494 .
O(2) H(1) 3.40(2) .
O(2) H(2) 2.44(3) .
O(2) H(16) 2.857 .
O(2) H(18) 3.48(2) .
O(2) H(23) 2.78(3) 2_545
O(2) H(29) 3.40(3) 3_655
O(2) H(30) 3.35(3) 3_655
O(2) H(31) 2.91(3) .
O(2) H(32) 2.795 .
O(2) H(33) 2.440 .
O(2) H(34) 3.088 .
N(1) H(10) 3.171 .
N(1) H(14) 3.509 .
N(1) H(14) 3.209 3_555
N(1) H(26) 2.73(2) .
N(1) H(31) 2.73(3) .
C(1) H(3) 2.026 .
C(1) H(4) 2.018 .
C(1) H(5) 2.022 .
C(1) H(6) 3.205 .
C(1) H(7) 3.209 .
C(1) H(8) 2.680 .
C(1) H(15) 2.880 .
C(1) H(15) 3.454 3_556
C(1) H(16) 2.817 .
C(1) H(17) 3.363 .
C(1) H(18) 3.25(2) .
C(2) H(3) 2.850 .
C(2) H(4) 2.882 .
C(2) H(5) 3.361 .
C(2) H(6) 2.035 .
C(2) H(7) 2.032 .
C(2) H(8) 2.036 .
C(2) H(9) 3.174 .
C(2) H(10) 3.209 .
C(2) H(11) 2.669 .
C(2) H(15) 3.126 3_556
C(2) H(18) 3.43(2) .
C(3) H(1) 3.23(2) .
C(3) H(6) 2.846 .
C(3) H(7) 2.843 .
C(3) H(8) 3.341 .
C(3) H(9) 2.037 .
C(3) H(10) 2.032 .
C(3) H(11) 2.025 .
C(3) H(12) 3.236 .
C(3) H(13) 2.675 .
C(3) H(14) 3.194 .
C(4) H(1) 3.26(2) .
C(4) H(3) 3.049 3_556
C(4) H(9) 2.808 .
C(4) H(10) 2.888 .
C(4) H(11) 3.354 .
C(4) H(12) 2.028 .
C(4) H(13) 2.015 .
C(4) H(14) 2.021 .
C(4) H(15) 3.165 .
C(4) H(16) 3.178 .
C(4) H(17) 2.655 .
C(5) H(3) 3.172 .
C(5) H(3) 3.101 3_556
C(5) H(4) 3.242 .
C(5) H(5) 2.680 .
C(5) H(12) 2.817 .
C(5) H(13) 3.313 .
C(5) H(14) 2.852 .
C(5) H(15) 2.040 .
C(5) H(16) 2.024 .
C(5) H(17) 2.032 .
C(6) H(8) 2.793 .
C(6) H(12) 3.548 3_556
C(6) H(15) 3.146 .
C(6) H(16) 3.130 .
C(6) H(18) 3.03(2) .
C(6) H(19) 3.07(2) 3_656
C(6) H(23) 3.54(3) 2_545
C(7) H(3) 3.164 .
C(7) H(4) 3.192 .
C(7) H(11) 2.773 .
C(7) H(15) 3.113 3_556
C(7) H(18) 3.34(2) .
C(7) H(24) 3.51(2) 4_555
C(7) H(25) 3.11(3) 4_555
C(7) H(32) 3.491 2_555
C(8) H(1) 3.40(2) .
C(8) H(6) 3.139 .
C(8) H(7) 3.187 .
C(8) H(13) 2.735 .
C(8) H(28) 3.19(3) 4_455
C(9) H(1) 3.37(2) .
C(9) H(2) 3.29(3) 3_555
C(9) H(3) 3.251 3_556
C(9) H(9) 3.084 .
C(9) H(10) 3.185 .
C(9) H(17) 2.752 .
C(9) H(30) 3.51(3) 3_555
C(10) H(3) 3.397 3_556
C(10) H(5) 2.751 .
C(10) H(6) 3.488 3_556
C(10) H(12) 3.109 .
C(10) H(14) 3.173 .
C(10) H(23) 3.47(3) 2_545
C(11) H(1) 3.37(2) .
C(11) H(2) 3.06(3) .
C(11) H(4) 3.580 .
C(11) H(7) 2.933 .
C(11) H(8) 3.576 .
C(11) H(18) 2.05(2) .
C(11) H(19) 3.30(2) .
C(11) H(21) 3.29(2) .
C(11) H(22) 3.33(2) .
C(11) H(30) 3.07(3) 3_655
C(11) H(31) 3.19(3) .
C(12) H(4) 3.117 .
C(12) H(7) 3.113 .
C(12) H(8) 3.319 .
C(12) H(19) 2.05(2) .
C(12) H(20) 3.21(3) .
C(12) H(24) 3.22(2) 4_555
C(12) H(25) 3.27(3) 4_555
C(12) H(29) 3.28(3) 3_655
C(12) H(30) 2.88(3) 3_655
C(13) H(18) 2.11(2) .
C(13) H(20) 1.98(3) .
C(13) H(21) 3.28(2) .
C(13) H(24) 3.29(2) 4_555
C(13) H(25) 3.13(3) 4_555
C(13) H(30) 2.88(3) 3_655
C(14) H(9) 3.573 1_655
C(14) H(13) 3.474 1_655
C(14) H(18) 3.32(2) .
C(14) H(19) 2.02(2) .
C(14) H(21) 2.07(2) .
C(14) H(25) 3.58(3) 4_555
C(14) H(30) 3.08(3) 3_655
C(14) H(34) 3.600 3_655
C(15) H(19) 3.24(2) .
C(15) H(20) 2.04(3) .
C(15) H(22) 2.78(2) .
C(15) H(30) 3.23(3) 3_655
C(15) H(31) 3.27(3) .
C(16) H(1) 3.16(2) .
C(16) H(2) 2.89(3) .
C(16) H(18) 3.27(2) .
C(16) H(20) 3.24(3) .
C(16) H(21) 2.03(2) .
C(16) H(22) 2.57(2) .
C(16) H(30) 3.22(3) 3_655
C(16) H(31) 2.72(3) .
C(17) H(1) 2.01(2) .
C(17) H(2) 2.06(3) .
C(17) H(21) 2.65(2) .
C(17) H(22) 2.69(2) .
C(17) H(26) 2.63(2) .
C(17) H(27) 2.78(2) .
C(17) H(31) 2.62(3) .
C(18) H(1) 2.45(2) .
C(18) H(2) 3.23(3) .
C(18) H(10) 2.937 .
C(18) H(21) 3.22(2) .
C(18) H(22) 1.94(2) .
C(18) H(23) 3.27(3) .
C(18) H(25) 3.23(2) .
C(18) H(26) 2.00(2) .
C(18) H(27) 2.59(2) .
C(19) H(10) 3.233 .
C(19) H(11) 3.378 .
C(19) H(16) 3.345 2_555
C(19) H(21) 3.25(2) .
C(19) H(23) 2.04(3) .
C(19) H(24) 3.30(2) .
C(19) H(26) 3.21(2) .
C(19) H(27) 3.38(2) .
C(19) H(32) 3.443 2_555
C(20) H(5) 3.261 2_555
C(20) H(10) 3.498 .
C(20) H(11) 3.492 .
C(20) H(16) 3.134 2_555
C(20) H(22) 1.93(2) .
C(20) H(24) 2.07(2) .
C(20) H(25) 3.19(2) .
C(20) H(28) 3.55(3) 4_455
C(20) H(29) 3.31(3) 4_455
C(20) H(32) 3.303 2_555
C(21) H(5) 3.567 2_555
C(21) H(8) 3.384 4_454
C(21) H(10) 3.493 .
C(21) H(19) 3.05(2) 4_454
C(21) H(22) 3.13(2) .
C(21) H(23) 2.00(3) .
C(21) H(25) 1.98(3) .
C(21) H(26) 3.22(2) .
C(21) H(28) 3.10(3) 4_455
C(21) H(29) 3.05(3) 4_455
C(22) H(7) 3.323 4_454
C(22) H(8) 3.462 4_454
C(22) H(10) 3.207 .
C(22) H(19) 3.23(2) 4_454
C(22) H(22) 3.57(2) .
C(22) H(23) 3.21(3) .
C(22) H(24) 2.05(2) .
C(22) H(26) 2.02(2) .
C(22) H(27) 3.44(2) .
C(22) H(32) 3.529 3_555
C(23) H(1) 2.54(2) .
C(23) H(10) 2.906 .
C(23) H(22) 3.12(2) .
C(23) H(24) 3.29(2) .
C(23) H(25) 2.01(3) .
C(23) H(27) 2.63(2) .
C(24) H(1) 2.90(2) .
C(24) H(2) 2.45(3) .
C(24) H(12) 3.431 3_555
C(24) H(14) 3.241 3_555
C(24) H(21) 2.66(2) .
C(24) H(26) 2.97(2) .
C(24) H(27) 2.07(2) .
C(24) H(28) 3.30(3) .
C(24) H(30) 3.23(3) .
C(24) H(31) 2.11(3) .
C(25) H(9) 3.587 4_554
C(25) H(12) 3.581 3_555
C(25) H(17) 3.496 3_555
C(25) H(21) 3.09(2) .
C(25) H(26) 3.02(2) .
C(25) H(28) 2.06(3) .
C(25) H(29) 3.25(3) .
C(25) H(31) 3.35(3) .
C(26) H(9) 3.577 4_554
C(26) H(11) 3.389 4_554
C(26) H(12) 3.317 3_555
C(26) H(17) 3.556 3_555
C(26) H(24) 3.42(2) 4_554
C(26) H(27) 2.07(2) .
C(26) H(29) 2.01(3) .
C(26) H(30) 3.11(3) .
C(26) H(33) 3.426 3_655
C(27) H(12) 2.909 3_555
C(27) H(23) 3.47(3) 4_554
C(27) H(24) 3.15(2) 4_554
C(27) H(27) 3.29(2) .
C(27) H(28) 2.08(3) .
C(27) H(30) 1.90(3) .
C(27) H(31) 3.36(3) .
C(27) H(33) 3.046 3_655
C(28) H(12) 2.722 3_555
C(28) H(13) 3.452 3_555
C(28) H(14) 3.479 3_555
C(28) H(28) 3.29(3) .
C(28) H(29) 2.00(3) .
C(28) H(31) 2.14(3) .
C(28) H(31) 2.94(3) 3_655
C(28) H(33) 3.044 3_655
C(29) H(1) 3.56(2) .
C(29) H(2) 2.53(3) .
C(29) H(12) 2.997 3_555
C(29) H(13) 3.472 3_555
C(29) H(14) 3.100 3_555
C(29) H(21) 3.19(2) .
C(29) H(27) 3.29(2) .
C(29) H(29) 3.19(3) .
C(29) H(30) 2.00(3) .
C(29) H(30) 3.36(3) 3_655
C(29) H(31) 3.23(3) 3_655
C(29) H(33) 3.408 3_655
C(30) H(1) 3.51(2) .
C(30) H(2) 2.42(3) .
C(30) H(16) 3.014 .
C(30) H(17) 3.584 .
C(30) H(23) 3.24(3) 2_545
C(30) H(26) 3.26(2) 3_555
C(30) H(31) 3.09(3) .
C(30) H(32) 2.037 .
C(30) H(33) 2.040 .
C(30) H(34) 2.037 .
C(31) H(13) 3.597 3_555
C(31) H(21) 3.59(2) 3_655
C(31) H(23) 3.22(3) 2_545
C(31) H(25) 3.49(3) 3_555
C(31) H(26) 3.54(2) 3_555
C(31) H(31) 3.48(3) .
H(1) Ir(1) 2.53(2) .
H(1) O(1) 3.04(2) .
H(1) O(1) 2.50(2) 3_555
H(1) O(2) 3.40(2) .
H(1) C(3) 3.23(2) .
H(1) C(4) 3.26(2) .
H(1) C(8) 3.40(2) .
H(1) C(9) 3.37(2) .
H(1) C(11) 3.37(2) .
H(1) C(16) 3.16(2) .
H(1) C(17) 2.01(2) .
H(1) C(18) 2.45(2) .
H(1) C(23) 2.54(2) .
H(1) C(24) 2.90(2) .
H(1) C(29) 3.56(2) .
H(1) C(30) 3.51(2) .
H(1) H(2) 1.45(4) .
H(1) H(10) 2.726 .
H(1) H(13) 3.272 .
H(1) H(14) 3.038 .
H(1) H(14) 3.085 3_555
H(1) H(26) 2.20(4) .
H(1) H(31) 3.44(4) .
H(2) Ir(1) 2.57(3) .
H(2) O(1) 2.28(3) .
H(2) O(1) 3.28(3) 3_555
H(2) O(2) 2.44(3) .
H(2) C(9) 3.29(3) 3_555
H(2) C(11) 3.06(3) .
H(2) C(16) 2.89(3) .
H(2) C(17) 2.06(3) .
H(2) C(18) 3.23(3) .
H(2) C(24) 2.45(3) .
H(2) C(29) 2.53(3) .
H(2) C(30) 2.42(3) .
H(2) H(1) 1.45(4) .
H(2) H(12) 3.598 3_555
H(2) H(13) 3.375 3_555
H(2) H(14) 2.497 3_555
H(2) H(26) 3.19(4) .
H(2) H(31) 2.16(5) .
H(3) C(1) 2.026 .
H(3) C(2) 2.850 .
H(3) C(4) 3.049 3_556
H(3) C(5) 3.172 .
H(3) C(5) 3.101 3_556
H(3) C(7) 3.164 .
H(3) C(9) 3.251 3_556
H(3) C(10) 3.397 3_556
H(3) H(4) 1.551 .
H(3) H(5) 1.551 .
H(3) H(6) 3.575 .
H(3) H(8) 2.640 .
H(3) H(12) 2.650 3_556
H(3) H(15) 3.554 .
H(3) H(15) 3.104 3_556
H(3) H(17) 3.418 3_556
H(3) H(19) 3.019 3_656
H(3) H(29) 3.505 1_556
H(4) Ir(1) 3.316 .
H(4) C(1) 2.018 .
H(4) C(2) 2.882 .
H(4) C(5) 3.242 .
H(4) C(7) 3.192 .
H(4) C(11) 3.580 .
H(4) C(12) 3.117 .
H(4) H(3) 1.551 .
H(4) H(5) 1.551 .
H(4) H(8) 2.634 .
H(4) H(18) 2.198 .
H(4) H(18) 3.431 3_656
H(4) H(19) 2.950 3_656
H(4) H(23) 3.409 2_545
H(4) H(24) 3.354 2_545
H(4) H(24) 3.545 4_555
H(4) H(29) 3.586 1_556
H(5) C(1) 2.022 .
H(5) C(2) 3.361 .
H(5) C(5) 2.680 .
H(5) C(10) 2.751 .
H(5) C(20) 3.261 2_545
H(5) C(21) 3.567 2_545
H(5) H(3) 1.551 .
H(5) H(4) 1.551 .
H(5) H(15) 2.597 .
H(5) H(16) 2.578 .
H(5) H(18) 3.589 .
H(5) H(19) 2.728 3_656
H(5) H(23) 2.951 2_545
H(5) H(24) 3.523 2_545
H(6) C(1) 3.205 .
H(6) C(2) 2.035 .
H(6) C(3) 2.846 .
H(6) C(8) 3.139 .
H(6) C(10) 3.488 3_556
H(6) H(3) 3.575 .
H(6) H(7) 1.551 .
H(6) H(8) 1.551 .
H(6) H(9) 3.570 .
H(6) H(11) 2.588 .
H(6) H(15) 2.618 3_556
H(6) H(21) 3.520 4_455
H(6) H(25) 3.506 4_555
H(6) H(32) 3.289 2_555
H(6) H(34) 3.585 2_555
H(7) Ir(1) 3.243 .
H(7) C(1) 3.209 .
H(7) C(2) 2.032 .
H(7) C(3) 2.843 .
H(7) C(8) 3.187 .
H(7) C(11) 2.933 .
H(7) C(12) 3.113 .
H(7) C(22) 3.323 4_555
H(7) H(6) 1.551 .
H(7) H(8) 1.551 .
H(7) H(11) 2.645 .
H(7) H(18) 3.217 .
H(7) H(22) 3.278 .
H(7) H(24) 3.457 4_555
H(7) H(25) 2.501 4_555
H(7) H(32) 2.835 2_555
H(8) C(1) 2.680 .
H(8) C(2) 2.036 .
H(8) C(3) 3.341 .
H(8) C(6) 2.793 .
H(8) C(11) 3.576 .
H(8) C(12) 3.319 .
H(8) C(21) 3.384 4_555
H(8) C(22) 3.462 4_555
H(8) H(3) 2.640 .
H(8) H(4) 2.634 .
H(8) H(6) 1.551 .
H(8) H(7) 1.551 .
H(8) H(15) 3.196 3_556
H(8) H(18) 2.945 .
H(8) H(24) 2.744 4_555
H(8) H(25) 2.933 4_555
H(8) H(28) 3.189 1_556
H(8) H(29) 3.472 1_556
H(9) C(2) 3.174 .
H(9) C(3) 2.037 .
H(9) C(4) 2.808 .
H(9) C(9) 3.084 .
H(9) C(14) 3.573 1_455
H(9) C(25) 3.587 4_455
H(9) C(26) 3.577 4_455
H(9) H(6) 3.570 .
H(9) H(10) 1.551 .
H(9) H(11) 1.551 .
H(9) H(12) 3.539 .
H(9) H(13) 2.521 .
H(9) H(19) 3.425 1_455
H(9) H(20) 2.777 1_455
H(9) H(27) 3.023 4_455
H(9) H(28) 2.955 4_455
H(10) Ir(1) 3.305 .
H(10) N(1) 3.171 .
H(10) C(2) 3.209 .
H(10) C(3) 2.032 .
H(10) C(4) 2.888 .
H(10) C(9) 3.185 .
H(10) C(18) 2.937 .
H(10) C(19) 3.233 .
H(10) C(20) 3.498 .
H(10) C(21) 3.493 .
H(10) C(22) 3.207 .
H(10) C(23) 2.906 .
H(10) H(1) 2.726 .
H(10) H(9) 1.551 .
H(10) H(11) 1.551 .
H(10) H(13) 2.628 .
H(10) H(26) 3.217 .
H(10) H(28) 3.161 4_455
H(10) H(34) 3.368 3_555
H(11) C(2) 2.669 .
H(11) C(3) 2.025 .
H(11) C(4) 3.354 .
H(11) C(7) 2.773 .
H(11) C(19) 3.378 .
H(11) C(20) 3.492 .
H(11) C(26) 3.389 4_455
H(11) H(6) 2.588 .
H(11) H(7) 2.645 .
H(11) H(9) 1.551 .
H(11) H(10) 1.551 .
H(11) H(22) 3.548 .
H(11) H(27) 3.445 4_455
H(11) H(28) 2.924 4_455
H(11) H(32) 3.428 2_555
H(12) C(3) 3.236 .
H(12) C(4) 2.028 .
H(12) C(5) 2.817 .
H(12) C(6) 3.548 3_556
H(12) C(10) 3.109 .
H(12) C(24) 3.431 3_555
H(12) C(25) 3.581 3_555
H(12) C(26) 3.317 3_555
H(12) C(27) 2.909 3_555
H(12) C(28) 2.722 3_555
H(12) C(29) 2.997 3_555
H(12) H(2) 3.598 3_555
H(12) H(3) 2.650 3_556
H(12) H(9) 3.539 .
H(12) H(13) 1.551 .
H(12) H(14) 1.551 .
H(12) H(15) 3.516 .
H(12) H(17) 2.583 .
H(12) H(19) 3.444 1_455
H(12) H(29) 3.260 3_555
H(12) H(30) 2.888 3_555
H(12) H(31) 3.521 3_555
H(13) O(1) 3.237 3_555
H(13) C(3) 2.675 .
H(13) C(4) 2.015 .
H(13) C(5) 3.313 .
H(13) C(8) 2.735 .
H(13) C(14) 3.474 1_455
H(13) C(28) 3.452 3_555
H(13) C(29) 3.472 3_555
H(13) C(31) 3.597 3_555
H(13) H(1) 3.272 .
H(13) H(2) 3.375 3_555
H(13) H(9) 2.521 .
H(13) H(10) 2.628 .
H(13) H(12) 1.551 .
H(13) H(14) 1.551 .
H(13) H(19) 3.564 1_455
H(13) H(20) 3.100 1_455
H(13) H(30) 3.373 3_555
H(13) H(31) 3.522 3_555
H(13) H(34) 2.879 3_555
H(14) Ir(1) 3.346 .
H(14) O(1) 2.836 .
H(14) O(1) 3.059 3_555
H(14) N(1) 3.509 .
H(14) N(1) 3.209 3_555
H(14) C(3) 3.194 .
H(14) C(4) 2.021 .
H(14) C(5) 2.852 .
H(14) C(10) 3.173 .
H(14) C(24) 3.241 3_555
H(14) C(28) 3.479 3_555
H(14) C(29) 3.100 3_555
H(14) H(1) 3.038 .
H(14) H(1) 3.085 3_555
H(14) H(2) 2.497 3_555
H(14) H(12) 1.551 .
H(14) H(13) 1.551 .
H(14) H(17) 2.619 .
H(14) H(26) 3.566 3_555
H(14) H(31) 3.323 3_555
H(15) C(1) 2.880 .
H(15) C(1) 3.454 3_556
H(15) C(2) 3.126 3_556
H(15) C(4) 3.165 .
H(15) C(5) 2.040 .
H(15) C(6) 3.146 .
H(15) C(7) 3.113 3_556
H(15) H(3) 3.554 .
H(15) H(3) 3.104 3_556
H(15) H(5) 2.597 .
H(15) H(6) 2.618 3_556
H(15) H(8) 3.196 3_556
H(15) H(12) 3.516 .
H(15) H(16) 1.551 .
H(15) H(17) 1.551 .
H(16) Ir(1) 3.291 .
H(16) O(1) 3.273 .
H(16) O(2) 2.857 .
H(16) C(1) 2.817 .
H(16) C(4) 3.178 .
H(16) C(5) 2.024 .
H(16) C(6) 3.130 .
H(16) C(19) 3.345 2_545
H(16) C(20) 3.134 2_545
H(16) C(30) 3.014 .
H(16) H(5) 2.578 .
H(16) H(15) 1.551 .
H(16) H(17) 1.551 .
H(16) H(22) 3.021 2_545
H(16) H(23) 2.557 2_545
H(16) H(32) 3.497 .
H(17) O(1) 3.274 .
H(17) C(1) 3.363 .
H(17) C(4) 2.655 .
H(17) C(5) 2.032 .
H(17) C(9) 2.752 .
H(17) C(25) 3.496 3_555
H(17) C(26) 3.556 3_555
H(17) C(30) 3.584 .
H(17) H(3) 3.418 3_556
H(17) H(12) 2.583 .
H(17) H(14) 2.619 .
H(17) H(15) 1.551 .
H(17) H(16) 1.551 .
H(17) H(26) 3.261 3_555
H(18) Ir(1) 3.12(2) .
H(18) O(2) 3.48(2) .
H(18) C(1) 3.25(2) .
H(18) C(2) 3.43(2) .
H(18) C(6) 3.03(2) .
H(18) C(7) 3.34(2) .
H(18) C(11) 2.05(2) .
H(18) C(13) 2.11(2) .
H(18) C(14) 3.32(2) .
H(18) C(16) 3.27(2) .
H(18) H(4) 2.198 .
H(18) H(4) 3.431 3_656
H(18) H(5) 3.589 .
H(18) H(7) 3.217 .
H(18) H(8) 2.945 .
H(18) H(19) 2.43(3) .
H(18) H(24) 2.87(3) 4_555
H(18) H(25) 3.55(4) 4_555
H(18) H(29) 3.03(4) 3_655
H(18) H(30) 3.32(4) 3_655
H(19) C(6) 3.07(2) 3_656
H(19) C(11) 3.30(2) .
H(19) C(12) 2.05(2) .
H(19) C(14) 2.02(2) .
H(19) C(15) 3.24(2) .
H(19) C(21) 3.05(2) 4_555
H(19) C(22) 3.23(2) 4_555
H(19) H(3) 3.019 3_656
H(19) H(4) 2.950 3_656
H(19) H(5) 2.728 3_656
H(19) H(9) 3.425 1_655
H(19) H(12) 3.444 1_655
H(19) H(13) 3.564 1_655
H(19) H(18) 2.43(3) .
H(19) H(20) 2.25(4) .
H(19) H(24) 2.93(3) 4_555
H(19) H(25) 3.23(4) 4_555
H(19) H(30) 3.36(4) 3_655
H(20) C(12) 3.21(3) .
H(20) C(13) 1.98(3) .
H(20) C(15) 2.04(3) .
H(20) C(16) 3.24(3) .
H(20) H(9) 2.777 1_655
H(20) H(13) 3.100 1_655
H(20) H(19) 2.25(4) .
H(20) H(21) 2.41(3) .
H(20) H(27) 3.27(4) 4_555
H(20) H(34) 3.168 3_655
H(21) C(11) 3.29(2) .
H(21) C(13) 3.28(2) .
H(21) C(14) 2.07(2) .
H(21) C(16) 2.03(2) .
H(21) C(17) 2.65(2) .
H(21) C(18) 3.22(2) .
H(21) C(19) 3.25(2) .
H(21) C(24) 2.66(2) .
H(21) C(25) 3.09(2) .
H(21) C(29) 3.19(2) .
H(21) C(31) 3.59(2) 3_655
H(21) H(6) 3.520 4_554
H(21) H(20) 2.41(3) .
H(21) H(22) 2.86(3) .
H(21) H(27) 3.27(3) .
H(21) H(31) 3.48(4) .
H(21) H(33) 3.035 3_655
H(21) H(34) 3.306 3_655
H(22) C(11) 3.33(2) .
H(22) C(15) 2.78(2) .
H(22) C(16) 2.57(2) .
H(22) C(17) 2.69(2) .
H(22) C(18) 1.94(2) .
H(22) C(20) 1.93(2) .
H(22) C(21) 3.13(2) .
H(22) C(22) 3.57(2) .
H(22) C(23) 3.12(2) .
H(22) H(7) 3.278 .
H(22) H(11) 3.548 .
H(22) H(16) 3.021 2_555
H(22) H(21) 2.86(3) .
H(22) H(23) 2.28(4) .
H(22) H(32) 3.052 2_555
H(23) O(2) 2.78(3) 2_555
H(23) C(6) 3.54(3) 2_555
H(23) C(10) 3.47(3) 2_555
H(23) C(18) 3.27(3) .
H(23) C(19) 2.04(3) .
H(23) C(21) 2.00(3) .
H(23) C(22) 3.21(3) .
H(23) C(27) 3.47(3) 4_455
H(23) C(30) 3.24(3) 2_555
H(23) C(31) 3.22(3) 2_555
H(23) H(4) 3.409 2_555
H(23) H(5) 2.951 2_555
H(23) H(16) 2.557 2_555
H(23) H(22) 2.28(4) .
H(23) H(24) 2.33(4) .
H(23) H(29) 2.95(4) 4_455
H(23) H(32) 2.816 2_555
H(23) H(33) 3.170 2_555
H(24) C(7) 3.51(2) 4_454
H(24) C(12) 3.22(2) 4_454
H(24) C(13) 3.29(2) 4_454
H(24) C(19) 3.30(2) .
H(24) C(20) 2.07(2) .
H(24) C(22) 2.05(2) .
H(24) C(23) 3.29(2) .
H(24) C(26) 3.42(2) 4_455
H(24) C(27) 3.15(2) 4_455
H(24) H(4) 3.354 2_555
H(24) H(4) 3.545 4_454
H(24) H(5) 3.523 2_555
H(24) H(7) 3.457 4_454
H(24) H(8) 2.744 4_454
H(24) H(18) 2.87(3) 4_454
H(24) H(19) 2.93(3) 4_454
H(24) H(23) 2.33(4) .
H(24) H(25) 2.31(4) .
H(24) H(28) 2.95(4) 4_455
H(24) H(29) 2.41(4) 4_455
H(25) C(7) 3.11(3) 4_454
H(25) C(12) 3.27(3) 4_454
H(25) C(13) 3.13(3) 4_454
H(25) C(14) 3.58(3) 4_454
H(25) C(18) 3.23(2) .
H(25) C(20) 3.19(2) .
H(25) C(21) 1.98(3) .
H(25) C(23) 2.01(3) .
H(25) C(31) 3.49(3) 3_555
H(25) H(6) 3.506 4_454
H(25) H(7) 2.501 4_454
H(25) H(8) 2.933 4_454
H(25) H(18) 3.55(4) 4_454
H(25) H(19) 3.23(4) 4_454
H(25) H(24) 2.31(4) .
H(25) H(26) 2.32(4) .
H(25) H(32) 2.879 3_555
H(25) H(34) 3.310 3_555
H(26) O(1) 2.53(2) 3_555
H(26) N(1) 2.73(2) .
H(26) C(17) 2.63(2) .
H(26) C(18) 2.00(2) .
H(26) C(19) 3.21(2) .
H(26) C(21) 3.22(2) .
H(26) C(22) 2.02(2) .
H(26) C(24) 2.97(2) .
H(26) C(25) 3.02(2) .
H(26) C(30) 3.26(2) 3_555
H(26) C(31) 3.54(2) 3_555
H(26) H(1) 2.20(4) .
H(26) H(2) 3.19(4) .
H(26) H(10) 3.217 .
H(26) H(14) 3.566 3_555
H(26) H(17) 3.261 3_555
H(26) H(25) 2.32(4) .
H(26) H(27) 2.71(3) .
H(26) H(32) 3.356 3_555
H(26) H(34) 3.384 3_555
H(27) C(17) 2.78(2) .
H(27) C(18) 2.59(2) .
H(27) C(19) 3.38(2) .
H(27) C(22) 3.44(2) .
H(27) C(23) 2.63(2) .
H(27) C(24) 2.07(2) .
H(27) C(26) 2.07(2) .
H(27) C(27) 3.29(2) .
H(27) C(29) 3.29(2) .
H(27) H(9) 3.023 4_554
H(27) H(11) 3.445 4_554
H(27) H(20) 3.27(4) 4_454
H(27) H(21) 3.27(3) .
H(27) H(26) 2.71(3) .
H(27) H(28) 2.35(4) .
H(28) C(8) 3.19(3) 4_554
H(28) C(20) 3.55(3) 4_554
H(28) C(21) 3.10(3) 4_554
H(28) C(24) 3.30(3) .
H(28) C(25) 2.06(3) .
H(28) C(27) 2.08(3) .
H(28) C(28) 3.29(3) .
H(28) H(8) 3.189 1_554
H(28) H(9) 2.955 4_554
H(28) H(10) 3.161 4_554
H(28) H(11) 2.924 4_554
H(28) H(24) 2.95(4) 4_554
H(28) H(27) 2.35(4) .
H(28) H(29) 2.37(4) .
H(29) O(2) 3.40(3) 3_655
H(29) C(12) 3.28(3) 3_655
H(29) C(20) 3.31(3) 4_554
H(29) C(21) 3.05(3) 4_554
H(29) C(25) 3.25(3) .
H(29) C(26) 2.01(3) .
H(29) C(28) 2.00(3) .
H(29) C(29) 3.19(3) .
H(29) H(3) 3.505 1_554
H(29) H(4) 3.586 1_554
H(29) H(8) 3.472 1_554
H(29) H(12) 3.260 3_555
H(29) H(18) 3.03(4) 3_655
H(29) H(23) 2.95(4) 4_554
H(29) H(24) 2.41(4) 4_554
H(29) H(28) 2.37(4) .
H(29) H(30) 2.18(4) .
H(29) H(33) 3.347 3_655
H(30) O(2) 3.35(3) 3_655
H(30) C(9) 3.51(3) 3_555
H(30) C(11) 3.07(3) 3_655
H(30) C(12) 2.88(3) 3_655
H(30) C(13) 2.88(3) 3_655
H(30) C(14) 3.08(3) 3_655
H(30) C(15) 3.23(3) 3_655
H(30) C(16) 3.22(3) 3_655
H(30) C(24) 3.23(3) .
H(30) C(26) 3.11(3) .
H(30) C(27) 1.90(3) .
H(30) C(29) 2.00(3) .
H(30) C(29) 3.36(3) 3_655
H(30) H(12) 2.888 3_555
H(30) H(13) 3.373 3_555
H(30) H(18) 3.32(4) 3_655
H(30) H(19) 3.36(4) 3_655
H(30) H(29) 2.18(4) .
H(30) H(31) 2.46(4) .
H(30) H(31) 2.57(4) 3_655
H(30) H(33) 3.371 3_655
H(31) O(2) 2.91(3) .
H(31) N(1) 2.73(3) .
H(31) C(11) 3.19(3) .
H(31) C(15) 3.27(3) .
H(31) C(16) 2.72(3) .
H(31) C(17) 2.62(3) .
H(31) C(24) 2.11(3) .
H(31) C(25) 3.35(3) .
H(31) C(27) 3.36(3) .
H(31) C(28) 2.14(3) .
H(31) C(28) 2.94(3) 3_655
H(31) C(29) 3.23(3) 3_655
H(31) C(30) 3.09(3) .
H(31) C(31) 3.48(3) .
H(31) H(1) 3.44(4) .
H(31) H(2) 2.16(5) .
H(31) H(12) 3.521 3_555
H(31) H(13) 3.522 3_555
H(31) H(14) 3.323 3_555
H(31) H(21) 3.48(4) .
H(31) H(30) 2.46(4) .
H(31) H(30) 2.57(4) 3_655
H(31) H(31) 2.99(4) 3_655
H(31) H(33) 3.141 .
H(32) O(1) 2.806 .
H(32) O(2) 2.795 .
H(32) C(7) 3.491 2_545
H(32) C(19) 3.443 2_545
H(32) C(20) 3.303 2_545
H(32) C(22) 3.529 3_555
H(32) C(30) 2.037 .
H(32) H(6) 3.289 2_545
H(32) H(7) 2.835 2_545
H(32) H(11) 3.428 2_545
H(32) H(16) 3.497 .
H(32) H(22) 3.052 2_545
H(32) H(23) 2.816 2_545
H(32) H(25) 2.879 3_555
H(32) H(26) 3.356 3_555
H(32) H(33) 1.551 .
H(32) H(34) 1.551 .
H(33) O(1) 3.088 .
H(33) O(2) 2.440 .
H(33) C(26) 3.426 3_655
H(33) C(27) 3.046 3_655
H(33) C(28) 3.044 3_655
H(33) C(29) 3.408 3_655
H(33) C(30) 2.040 .
H(33) H(21) 3.035 3_655
H(33) H(23) 3.170 2_545
H(33) H(29) 3.347 3_655
H(33) H(30) 3.371 3_655
H(33) H(31) 3.141 .
H(33) H(32) 1.551 .
H(33) H(34) 1.551 .
H(34) O(1) 2.494 .
H(34) O(2) 3.088 .
H(34) C(14) 3.600 3_655
H(34) C(30) 2.037 .
H(34) H(6) 3.585 2_545
H(34) H(10) 3.368 3_555
H(34) H(13) 2.879 3_555
H(34) H(20) 3.168 3_655
H(34) H(21) 3.306 3_655
H(34) H(25) 3.310 3_555
H(34) H(26) 3.384 3_555
H(34) H(32) 1.551 .
H(34) H(33) 1.551 .
O(1) N(1) 2.945(3) .

loop_
_geom_torsion_atom_site_label_1
_geom_torsion_atom_site_label_2
_geom_torsion_atom_site_label_3
_geom_torsion_atom_site_label_4
_geom_torsion
O(2) Ir(1) N(1) C(17) -107.36(18)
N(1) Ir(1) O(2) C(30) -59.0(2)
O(2) Ir(1) C(1) C(2) 166.82(16)
O(2) Ir(1) C(1) C(5) -78.41(19)
O(2) Ir(1) C(1) C(6) 45.0(3)
C(1) Ir(1) O(2) C(30) 112.1(2)
O(2) Ir(1) C(2) C(1) -21.8(2)
O(2) Ir(1) C(2) C(3) -140.30(19)
O(2) Ir(1) C(2) C(7) 98.9(3)
C(2) Ir(1) O(2) C(30) 126.2(2)
O(2) Ir(1) C(3) C(2) 111.4(2)
O(2) Ir(1) C(3) C(4) -4.8(3)
O(2) Ir(1) C(3) C(8) -125.9(3)
C(3) Ir(1) O(2) C(30) 47.0(3)
O(2) Ir(1) C(4) C(3) 177.83(16)
O(2) Ir(1) C(4) C(5) 58.9(2)
O(2) Ir(1) C(4) C(9) -63.1(3)
C(4) Ir(1) O(2) C(30) 43.6(2)
O(2) Ir(1) C(5) C(1) 109.32(19)
O(2) Ir(1) C(5) C(4) -130.39(18)
O(2) Ir(1) C(5) C(10) -8.1(2)
C(5) Ir(1) O(2) C(30) 74.3(2)
O(2) Ir(1) C(11) C(12) -83.4(2)
O(2) Ir(1) C(11) C(16) 96.6(2)
C(11) Ir(1) O(2) C(30) -137.6(2)
N(1) Ir(1) C(1) C(2) -57.8(5)
N(1) Ir(1) C(1) C(5) 57.0(6)
N(1) Ir(1) C(1) C(6) -179.6(4)
C(1) Ir(1) N(1) C(17) 115.4(5)
N(1) Ir(1) C(2) C(1) 165.20(16)
N(1) Ir(1) C(2) C(3) 46.7(2)
N(1) Ir(1) C(2) C(7) -74.0(3)
C(2) Ir(1) N(1) C(17) 68.5(2)
N(1) Ir(1) C(3) C(2) -146.96(19)
N(1) Ir(1) C(3) C(4) 96.90(18)
N(1) Ir(1) C(3) C(8) -24.3(3)
C(3) Ir(1) N(1) C(17) 96.08(19)
N(1) Ir(1) C(4) C(3) -92.99(18)
N(1) Ir(1) C(4) C(5) 148.06(18)
N(1) Ir(1) C(4) C(9) 26.1(3)
C(4) Ir(1) N(1) C(17) 135.80(19)
N(1) Ir(1) C(5) C(1) -165.25(18)
N(1) Ir(1) C(5) C(4) -45.0(2)
N(1) Ir(1) C(5) C(10) 77.3(3)
C(5) Ir(1) N(1) C(17) 161.42(18)
N(1) Ir(1) C(11) C(12) -166.9(2)
N(1) Ir(1) C(11) C(16) 13.1(2)
C(11) Ir(1) N(1) C(17) -21.39(18)
C(1) Ir(1) C(2) C(3) -118.5(2)
C(1) Ir(1) C(2) C(7) 120.8(3)
C(2) Ir(1) C(1) C(5) 114.8(2)
C(2) Ir(1) C(1) C(6) -121.8(4)
C(1) Ir(1) C(3) C(2) 37.64(19)
C(1) Ir(1) C(3) C(4) -78.50(19)
C(1) Ir(1) C(3) C(8) 160.3(3)
C(3) Ir(1) C(1) C(2) -36.99(18)
C(3) Ir(1) C(1) C(5) 77.8(2)
C(3) Ir(1) C(1) C(6) -158.8(3)
C(1) Ir(1) C(4) C(3) 82.1(2)
C(1) Ir(1) C(4) C(5) -36.9(2)
C(1) Ir(1) C(4) C(9) -158.8(3)
C(4) Ir(1) C(1) C(2) -79.96(19)
C(4) Ir(1) C(1) C(5) 34.82(19)
C(4) Ir(1) C(1) C(6) 158.2(3)
C(1) Ir(1) C(5) C(4) 120.3(2)
C(1) Ir(1) C(5) C(10) -117.4(3)
C(5) Ir(1) C(1) C(2) -114.8(2)
C(5) Ir(1) C(1) C(6) 123.4(4)
C(1) Ir(1) C(11) C(12) 22.4(3)
C(1) Ir(1) C(11) C(16) -157.6(2)
C(11) Ir(1) C(1) C(2) 76.32(19)
C(11) Ir(1) C(1) C(5) -168.90(18)
C(11) Ir(1) C(1) C(6) -45.5(3)
C(2) Ir(1) C(3) C(4) -116.1(2)
C(2) Ir(1) C(3) C(8) 122.7(3)
C(3) Ir(1) C(2) C(1) 118.5(2)
C(3) Ir(1) C(2) C(7) -120.8(3)
C(2) Ir(1) C(4) C(3) 38.37(18)
C(2) Ir(1) C(4) C(5) -80.6(2)
C(2) Ir(1) C(4) C(9) 157.5(3)
C(4) Ir(1) C(2) C(1) 79.83(19)
C(4) Ir(1) C(2) C(3) -38.62(19)
C(4) Ir(1) C(2) C(7) -159.4(3)
C(2) Ir(1) C(5) C(1) -39.60(19)
C(2) Ir(1) C(5) C(4) 80.7(2)
C(2) Ir(1) C(5) C(10) -157.0(3)
C(5) Ir(1) C(2) C(1) 39.11(18)
C(5) Ir(1) C(2) C(3) -79.3(2)
C(5) Ir(1) C(2) C(7) 159.9(3)
C(2) Ir(1) C(11) C(12) 60.5(2)
C(2) Ir(1) C(11) C(16) -119.5(2)
C(11) Ir(1) C(2) C(1) -113.62(18)
C(11) Ir(1) C(2) C(3) 127.9(2)
C(11) Ir(1) C(2) C(7) 7.1(3)
C(3) Ir(1) C(4) C(5) -118.9(2)
C(3) Ir(1) C(4) C(9) 119.1(4)
C(4) Ir(1) C(3) C(2) 116.1(2)
C(4) Ir(1) C(3) C(8) -121.2(3)
C(3) Ir(1) C(5) C(1) -82.6(2)
C(3) Ir(1) C(5) C(4) 37.66(19)
C(3) Ir(1) C(5) C(10) 160.0(3)
C(5) Ir(1) C(3) C(2) 80.6(2)
C(5) Ir(1) C(3) C(4) -35.52(17)
C(5) Ir(1) C(3) C(8) -156.7(3)
C(3) Ir(1) C(11) C(12) 94.5(2)
C(3) Ir(1) C(11) C(16) -85.5(2)
C(11) Ir(1) C(3) C(2) -63.4(2)
C(11) Ir(1) C(3) C(4) -179.53(16)
C(11) Ir(1) C(3) C(8) 59.3(3)
C(4) Ir(1) C(5) C(1) -120.3(2)
C(4) Ir(1) C(5) C(10) 122.3(3)
C(5) Ir(1) C(4) C(3) 118.9(2)
C(5) Ir(1) C(4) C(9) -122.0(4)
C(4) Ir(1) C(11) C(12) 93.7(3)
C(4) Ir(1) C(11) C(16) -86.2(3)
C(11) Ir(1) C(4) C(3) 1.1(3)
C(11) Ir(1) C(4) C(5) -117.9(3)
C(11) Ir(1) C(4) C(9) 120.2(3)
C(5) Ir(1) C(11) C(12) 9.2(4)
C(5) Ir(1) C(11) C(16) -170.8(2)
C(11) Ir(1) C(5) C(1) 20.0(3)
C(11) Ir(1) C(5) C(4) 140.3(2)
C(11) Ir(1) C(5) C(10) -97.4(3)
Ir(1) O(2) C(30) O(1) 1.0(4)
Ir(1) O(2) C(30) C(31) 179.5(2)
Ir(1) N(1) C(17) C(16) 24.5(2)
Ir(1) N(1) C(17) C(18) -96.6(2)
Ir(1) N(1) C(17) C(24) 140.81(17)
Ir(1) C(1) C(2) C(3) 60.8(2)
Ir(1) C(1) C(2) C(7) -120.0(3)
Ir(1) C(1) C(5) C(4) -60.8(2)
Ir(1) C(1) C(5) C(10) 118.4(3)
C(2) C(1) C(5) Ir(1) 63.1(2)
C(2) C(1) C(5) C(4) 2.3(3)
C(2) C(1) C(5) C(10) -178.5(3)
C(5) C(1) C(2) Ir(1) -65.2(2)
C(5) C(1) C(2) C(3) -4.4(3)
C(5) C(1) C(2) C(7) 174.8(3)
C(6) C(1) C(2) Ir(1) 124.7(3)
C(6) C(1) C(2) C(3) -174.6(3)
C(6) C(1) C(2) C(7) 4.7(5)
C(6) C(1) C(5) Ir(1) -126.7(3)
C(6) C(1) C(5) C(4) 172.5(3)
C(6) C(1) C(5) C(10) -8.3(5)
Ir(1) C(2) C(3) C(4) 65.8(2)
Ir(1) C(2) C(3) C(8) -124.5(3)
C(1) C(2) C(3) Ir(1) -60.9(2)
C(1) C(2) C(3) C(4) 4.9(3)
C(1) C(2) C(3) C(8) 174.6(3)
C(7) C(2) C(3) Ir(1) 119.9(3)
C(7) C(2) C(3) C(4) -174.3(3)
C(7) C(2) C(3) C(8) -4.7(5)
Ir(1) C(3) C(4) C(5) 60.2(2)
Ir(1) C(3) C(4) C(9) -120.1(3)
C(2) C(3) C(4) Ir(1) -63.6(2)
C(2) C(3) C(4) C(5) -3.5(3)
C(2) C(3) C(4) C(9) 176.3(3)
C(8) C(3) C(4) Ir(1) 126.3(3)
C(8) C(3) C(4) C(5) -173.5(3)
C(8) C(3) C(4) C(9) 6.2(5)
Ir(1) C(4) C(5) C(1) 58.1(2)
Ir(1) C(4) C(5) C(10) -121.0(3)
C(3) C(4) C(5) Ir(1) -57.4(2)
C(3) C(4) C(5) C(1) 0.7(3)
C(3) C(4) C(5) C(10) -178.5(3)
C(9) C(4) C(5) Ir(1) 122.8(3)
C(9) C(4) C(5) C(1) -179.1(3)
C(9) C(4) C(5) C(10) 1.8(5)
Ir(1) C(11) C(12) C(13) -179.9(2)
Ir(1) C(11) C(16) C(15) 179.3(2)
Ir(1) C(11) C(16) C(17) -2.8(3)
C(12) C(11) C(16) C(15) -0.7(4)
C(12) C(11) C(16) C(17) 177.3(2)
C(16) C(11) C(12) C(13) 0.1(3)
C(11) C(12) C(13) C(14) 1.3(5)
C(12) C(13) C(14) C(15) -2.1(5)
C(13) C(14) C(15) C(16) 1.5(5)
C(14) C(15) C(16) C(11) -0.2(4)
C(14) C(15) C(16) C(17) -178.0(2)
C(11) C(16) C(17) N(1) -14.2(3)
C(11) C(16) C(17) C(18) 102.6(3)
C(11) C(16) C(17) C(24) -130.9(2)
C(15) C(16) C(17) N(1) 163.7(2)
C(15) C(16) C(17) C(18) -79.4(3)
C(15) C(16) C(17) C(24) 47.0(3)
N(1) C(17) C(18) C(19) 123.0(2)
N(1) C(17) C(18) C(23) -57.1(3)
N(1) C(17) C(24) C(25) 125.6(2)
N(1) C(17) C(24) C(29) -59.4(2)
C(16) C(17) C(18) C(19) 6.6(3)
C(16) C(17) C(18) C(23) -173.5(2)
C(16) C(17) C(24) C(25) -119.5(2)
C(16) C(17) C(24) C(29) 55.5(3)
C(18) C(17) C(24) C(25) 7.0(3)
C(18) C(17) C(24) C(29) -178.0(2)
C(24) C(17) C(18) C(19) -117.2(3)
C(24) C(17) C(18) C(23) 62.8(3)
C(17) C(18) C(19) C(20) 179.8(2)
C(17) C(18) C(23) C(22) -179.2(2)
C(19) C(18) C(23) C(22) 0.8(4)
C(23) C(18) C(19) C(20) -0.2(4)
C(18) C(19) C(20) C(21) -0.7(5)
C(19) C(20) C(21) C(22) 0.9(5)
C(20) C(21) C(22) C(23) -0.3(5)
C(21) C(22) C(23) C(18) -0.5(5)
C(17) C(24) C(25) C(26) 176.6(2)
C(17) C(24) C(29) C(28) -176.6(2)
C(25) C(24) C(29) C(28) -1.3(4)
C(29) C(24) C(25) C(26) 1.6(4)
C(24) C(25) C(26) C(27) -1.5(5)
C(25) C(26) C(27) C(28) 1.0(5)
C(26) C(27) C(28) C(29) -0.7(5)
C(27) C(28) C(29) C(24) 0.8(4)
